data_7021816
loop_
_publ_author_name
'Pike, Sebastian D.'
'Weller, Andrew S.'

_publ_section_title
;
 C-Cl activation of the weakly coordinating anion [B(3,5-Cl2C6H3)4](-) at
 a Rh(i) centre in solution and the solid-state.
;
_journal_issue 36
_journal_name_full 'Dalton transactions (Cambridge, England : 2003)'
_journal_page_first 12832
_journal_page_last 12835
_journal_paper_doi 10.1039/c3dt51617b
_journal_volume 42
_journal_year 2013
_chemical_compound_source 'CRL, Universtity of Oxford'
_chemical_formula_moiety 'C84 H104 B2 Cl16 P4 Rh2, 3.10(C H2 Cl2)'
_chemical_formula_sum 'C87.1 H110.2 B2 Cl22.2 P4 Rh2'
_chemical_formula_weight 2295.84
_chemical_melting_point ?
_chemical_name_systematic '[Rh(dibpe)Cl{C6ClH3(B(ArCl)3)}]2'
_space_group_IT_number 2
_symmetry_cell_setting triclinic
_symmetry_space_group_name_Hall '-P 1'
_symmetry_space_group_name_H-M 'P -1'
_atom_sites_solution_hydrogens difmap
_atom_sites_solution_primary other
_audit_creation_date 13-03-18
_audit_creation_method CRYSTALS_ver_14.40
_cell_angle_alpha 78.048(2)
_cell_angle_beta 88.4952(19)
_cell_angle_gamma 77.569(2)
_cell_formula_units_Z 2
_cell_length_a 13.2301(3)
_cell_length_b 17.4742(5)
_cell_length_c 23.2939(5)
_cell_measurement_reflns_used 27687
_cell_measurement_temperature 150
_cell_measurement_theta_max 76
_cell_measurement_theta_min 3
_cell_volume 5144.0(2)
_computing_cell_refinement 'CrysAlis, (Oxford Diffraction, 2002)'
_computing_data_collection 'SuperNova, (Oxford Diffraction, 2010)'
_computing_data_reduction 'CrysAlis, (Oxford Diffraction, 2002)'
_computing_molecular_graphics 'CAMERON (Watkin et al., 1996)'
_computing_publication_material 'CRYSTALS (Betteridge et al., 2003)'
_computing_structure_refinement 'CRYSTALS (Betteridge et al., 2003)'
_computing_structure_solution 'Superflip (Palatinus & Chapuis, 2007)'
_diffrn_ambient_temperature 150
_diffrn_measured_fraction_theta_full 0.996
_diffrn_measured_fraction_theta_max 0.985
_diffrn_measurement_device Area
_diffrn_measurement_device_type 'Oxford Diffraction SuperNova'
_diffrn_measurement_method \w
_diffrn_radiation_monochromator graphite
_diffrn_radiation_type 'Cu K\a'
_diffrn_radiation_wavelength 1.54180
_diffrn_reflns_av_R_equivalents 0.028
_diffrn_reflns_limit_h_max 16
_diffrn_reflns_limit_h_min -16
_diffrn_reflns_limit_k_max 21
_diffrn_reflns_limit_k_min -21
_diffrn_reflns_limit_l_max 29
_diffrn_reflns_limit_l_min 0
_diffrn_reflns_number 54944
_diffrn_reflns_theta_full 74.368
_diffrn_reflns_theta_max 76.668
_diffrn_reflns_theta_min 3.421
_diffrn_standards_number 0
_exptl_absorpt_coefficient_mu 8.813
_exptl_absorpt_correction_T_max 0.781
_exptl_absorpt_correction_T_min 0.327
_exptl_absorpt_correction_type analytical
_exptl_absorpt_process_details
;
CrysAlisPro, Agilent Technologies,
Version 1.171.35.21 (release 20-01-2012 CrysAlis171 .NET)
(compiled Jan 23 2012,18:06:46)
Analytical numeric absorption correction using a multifaceted crystal
model based on expressions derived by R.C. Clark & J.S. Reid.
(Clark, R. C. & Reid, J. S. (1995). Acta Cryst. A51, 887-897)
;
_exptl_crystal_colour yellow
_exptl_crystal_density_diffrn 1.482
_exptl_crystal_density_method 'not measured'
_exptl_crystal_description plate
_exptl_crystal_F_000 2340.614
_exptl_crystal_size_max 0.217
_exptl_crystal_size_mid 0.190
_exptl_crystal_size_min 0.035
_platon_squeeze_details
; 
The discrete Fourier transform of the void region were treated as 
contributions to the A and B parts of the calculated structure factors.
;
_refine_diff_density_max 3.17
_refine_diff_density_min -1.75
_refine_ls_extinction_method None
_refine_ls_goodness_of_fit_ref 0.9822
_refine_ls_hydrogen_treatment constr
_refine_ls_matrix_type full
_refine_ls_number_parameters 1110
_refine_ls_number_reflns 21268
_refine_ls_number_restraints 170
_refine_ls_R_factor_all 0.0585
_refine_ls_R_factor_gt 0.0524
_refine_ls_shift/su_max 0.0163011
_refine_ls_shift/su_mean 0.0001459
_refine_ls_structure_factor_coef Fsqd
_refine_ls_weighting_details
;
 Method= Modified Sheldrick 
 w=1/[\s^2^(F^2^) + ( 0.07P)^2^ +16.61P] 
 ,where P=(max(Fo^2^,0) + 2Fc^2^)/3 
;
_refine_ls_weighting_scheme calc
_refine_ls_wR_factor_all 0.1381
_refine_ls_wR_factor_gt 0.1351
_refine_ls_wR_factor_ref 0.1381
_reflns_limit_h_max 16
_reflns_limit_h_min -16
_reflns_limit_k_max 21
_reflns_limit_k_min -21
_reflns_limit_l_max 29
_reflns_limit_l_min 0
_reflns_number_gt 18963
_reflns_number_total 21352
_reflns_threshold_expression I>2.0\s(I)
_oxford_diffrn_Wilson_B_factor 2.27
_oxford_diffrn_Wilson_scale 0.33
_oxford_refine_ls_r_factor_ref 0.0585
_oxford_refine_ls_scale 1.707(6)
_oxford_reflns_number_all 21268
_oxford_reflns_threshold_expression_ref I>-3.0\s(I)
_oxford_structure_analysis_title 051SDP12
_cod_data_source_file c3dt51617b.txt
_cod_data_source_block Compound3
_cod_depositor_comments
;
The following automatic conversions were performed:

'_chemical_melting_point' value 'not measured' was changed to '?' -
the value is undefined or not given.

'_atom_sites_solution_primary'
value 'Other' changed to 'other' according to
/home/saulius/struct/CIF-dictionaries/cif_core.dic dictionary named
'cif_core.dic' version 2.4.2 from 2011-04-26.

Automatic conversion script
Id: cif_fix_values 1891 2012-01-12 08:04:46Z andrius 
;
_cod_original_sg_symbol_H-M 'P -1 '
_cod_database_code 7021816

loop_
_symmetry_equiv_pos_as_xyz
x,y,z
-x,-y,-z

loop_
_atom_site_label
_atom_site_type_symbol
_atom_site_fract_x
_atom_site_fract_y
_atom_site_fract_z
_atom_site_U_iso_or_equiv
_atom_site_occupancy
_atom_site_adp_type
_atom_site_refinement_flags_posn
_atom_site_refinement_flags_occupancy
_atom_site_disorder_assembly
_atom_site_disorder_group
Cl1 Cl 0.22191(7) 0.48339(5) 0.81817(4) 0.0264 1.0000 Uani . . . .
C1 C -0.0033(4) 0.5191(3) 0.9087(2) 0.0447 1.0000 Uani . . . .
P1 P 0.12948(7) 0.66970(5) 0.84235(4) 0.0243 1.0000 Uani . . . .
Rh1 Rh 0.208104(19) 0.622129(15) 0.766098(11) 0.0213 1.0000 Uani . . . .
B1 B 0.4871(3) 0.7693(2) 0.86813(17) 0.0229 1.0000 Uani . . . .
Cl2 Cl 0.27147(7) 0.55919(5) 0.68147(4) 0.0271 1.0000 Uani . . . .
C2 C -0.1542(3) 0.5960(3) 0.8435(2) 0.0472 1.0000 Uani . . . .
P2 P 0.17897(8) 0.74895(6) 0.71567(4) 0.0273 1.0000 Uani . . . .
Rh2 Rh 0.286126(19) 0.418415(16) 0.735247(12) 0.0246 1.0000 Uani . . . .
B2 B 0.0487(3) 0.2378(2) 0.63056(16) 0.0224 1.0000 Uani . . . .
Cl3 Cl 0.62940(7) 0.49074(6) 0.80182(6) 0.0420 1.0000 Uani . . . .
C3 C -0.0372(3) 0.5798(3) 0.85145(19) 0.0339 1.0000 Uani . . . .
P3 P 0.39667(8) 0.35589(7) 0.67769(5) 0.0364 1.0000 Uani . . . .
Cl4 Cl 0.15744(9) 1.00099(6) 0.78909(5) 0.0415 1.0000 Uani . . . .
C4 C -0.0061(3) 0.6600(2) 0.84911(18) 0.0310 1.0000 Uani . . . .
P4 P 0.32874(8) 0.30356(6) 0.80075(5) 0.0347 1.0000 Uani . . . .
Cl5 Cl 0.20776(9) 0.88482(7) 1.02063(5) 0.0467 1.0000 Uani . . . .
C5 C 0.1099(5) 0.7201(3) 0.9764(2) 0.0529 1.0000 Uani . . . .
Cl6 Cl 0.70772(14) 0.83573(11) 0.67430(6) 0.0740 1.0000 Uani . . . .
C6 C 0.2205(4) 0.5867(4) 1.0208(2) 0.0533 1.0000 Uani . . . .
Cl7 Cl 0.61597(9) 1.04408(6) 0.81863(6) 0.0467 1.0000 Uani . . . .
C7 C 0.1452(3) 0.6338(3) 0.97109(18) 0.0366 1.0000 Uani . . . .
Cl8 Cl 0.84198(8) 0.70215(8) 0.99431(5) 0.0439 1.0000 Uani . . . .
C8 C 0.1989(3) 0.6253(2) 0.91226(17) 0.0304 1.0000 Uani . . . .
Cl9 Cl 0.54467(8) 0.53730(6) 1.06143(4) 0.0383 1.0000 Uani . . . .
C9 C 0.1135(3) 0.7793(2) 0.82840(18) 0.0313 1.0000 Uani . . . .
Cl10 Cl -0.13698(8) 0.47765(8) 0.72931(7) 0.0586 1.0000 Uani . . . .
C10 C 0.1093(4) 0.8155(2) 0.76254(19) 0.0382 1.0000 Uani . . . .
Cl11 Cl -0.00583(11) 0.46362(6) 0.43435(4) 0.0467 1.0000 Uani . . . .
C11 C 0.0045(3) 0.6481(3) 0.6910(2) 0.0383 1.0000 Uani . . . .
Cl12 Cl -0.28358(11) 0.27940(10) 0.48760(6) 0.0633 1.0000 Uani . . . .
C12 C -0.0740(4) 0.7595(3) 0.6077(2) 0.0450 1.0000 Uani . . . .
Cl13 Cl -0.08726(9) -0.03359(6) 0.66026(5) 0.0452 1.0000 Uani . . . .
C13 C -0.0101(3) 0.7373(3) 0.66475(19) 0.0346 1.0000 Uani . . . .
Cl14 Cl -0.14109(14) 0.13622(11) 0.83089(6) 0.0707 1.0000 Uani . . . .
C14 C 0.0939(3) 0.7621(2) 0.65263(18) 0.0330 1.0000 Uani . . . .
Cl15 Cl 0.34697(15) 0.16072(15) 0.47693(7) 0.0997 1.0000 Uani . . . .
C15 C 0.2938(4) 0.7830(3) 0.6842(2) 0.0420 1.0000 Uani . . . .
Cl16 Cl 0.40545(8) 0.03924(6) 0.70807(5) 0.0439 1.0000 Uani . . . .
C16 C 0.2809(5) 0.8547(3) 0.6318(2) 0.0507 1.0000 Uani . . . .
C17 C 0.2177(5) 0.9309(3) 0.6456(2) 0.0536 1.0000 Uani . . . .
C18 C 0.3894(5) 0.8652(4) 0.6126(3) 0.0725 1.0000 Uani . . . .
C19 C 0.3784(6) 0.4928(4) 0.5490(3) 0.0725 1.0000 Uani . . . .
C20 C 0.3113(5) 0.4289(4) 0.5646(3) 0.0621 1.0000 Uani . . . .
C21 C 0.2799(6) 0.4098(5) 0.5061(3) 0.0835 1.0000 Uani . . . .
C22 C 0.3687(4) 0.3545(4) 0.6027(2) 0.0570 1.0000 Uani . . . .
C23 C 0.6881(5) 0.3020(4) 0.7022(3) 0.0733 1.0000 Uani . . . .
C24 C 0.6673(4) 0.4164(4) 0.6180(3) 0.0671 1.0000 Uani . . . .
C25 C 0.6143(4) 0.3553(3) 0.6536(2) 0.0477 1.0000 Uani . . . .
C26 C 0.5133(3) 0.3974(3) 0.6798(2) 0.0426 1.0000 Uani . . . .
C27 C 0.4377(4) 0.2468(3) 0.7128(2) 0.0460 1.0000 Uani . . . .
C28 C 0.3728(4) 0.2212(3) 0.7640(2) 0.0416 1.0000 Uani . . . .
C29 C 0.6179(4) 0.2810(3) 0.8811(2) 0.0507 1.0000 Uani . . . .
C30 C 0.4970(4) 0.1893(3) 0.9129(2) 0.0524 1.0000 Uani . . . .
C31 C 0.5293(4) 0.2482(3) 0.8622(2) 0.0416 1.0000 Uani . . . .
C32 C 0.4397(3) 0.3193(3) 0.8392(2) 0.0379 1.0000 Uani . . . .
C33 C 0.1703(8) 0.1550(4) 0.8636(4) 0.0943 1.0000 Uani . . . .
C34 C 0.0448(5) 0.2832(6) 0.8621(3) 0.0837 1.0000 Uani . . . .
C35 C 0.1467(4) 0.2449(3) 0.8397(2) 0.0489 1.0000 Uani . . . .
C36 C 0.2331(4) 0.2801(3) 0.8566(2) 0.0445 1.0000 Uani . . . .
C37 C 0.3479(3) 0.6317(2) 0.79420(15) 0.0232 1.0000 Uani . . . .
C38 C 0.4293(3) 0.5682(2) 0.78925(16) 0.0259 1.0000 Uani . . . .
C39 C 0.5269(3) 0.5706(2) 0.80836(17) 0.0275 1.0000 Uani . . . .
C40 C 0.5455(3) 0.6321(2) 0.83246(16) 0.0265 1.0000 Uani . . . .
C41 C 0.4649(3) 0.6971(2) 0.83762(15) 0.0230 1.0000 Uani . . . .
C42 C 0.3672(3) 0.6948(2) 0.81724(15) 0.0222 1.0000 Uani . . . .
C43 C 0.5507(3) 0.8280(2) 0.82411(16) 0.0247 1.0000 Uani . . . .
C44 C 0.5571(3) 0.9018(2) 0.83723(17) 0.0292 1.0000 Uani . . . .
C45 C 0.6089(3) 0.9530(2) 0.80041(19) 0.0322 1.0000 Uani . . . .
C46 C 0.6566(3) 0.9348(3) 0.75013(19) 0.0382 1.0000 Uani . . . .
C47 C 0.6500(4) 0.8622(3) 0.73801(19) 0.0415 1.0000 Uani . . . .
C48 C 0.5982(3) 0.8097(3) 0.77341(18) 0.0332 1.0000 Uani . . . .
C49 C 0.5581(3) 0.7222(2) 0.92711(15) 0.0235 1.0000 Uani . . . .
C50 C 0.6561(3) 0.7345(2) 0.93781(16) 0.0269 1.0000 Uani . . . .
C51 C 0.7176(3) 0.6868(3) 0.98457(17) 0.0303 1.0000 Uani . . . .
C52 C 0.6860(3) 0.6252(2) 1.02329(17) 0.0312 1.0000 Uani . . . .
C53 C 0.5873(3) 0.6140(2) 1.01333(16) 0.0288 1.0000 Uani . . . .
C54 C 0.5249(3) 0.6602(2) 0.96686(16) 0.0260 1.0000 Uani . . . .
C55 C 0.3783(3) 0.8277(2) 0.88350(16) 0.0246 1.0000 Uani . . . .
C56 C 0.3412(3) 0.8291(2) 0.94028(16) 0.0280 1.0000 Uani . . . .
C57 C 0.2514(3) 0.8835(3) 0.94917(17) 0.0325 1.0000 Uani . . . .
C58 C 0.1938(3) 0.9373(2) 0.90411(18) 0.0325 1.0000 Uani . . . .
C59 C 0.2298(3) 0.9357(2) 0.84800(17) 0.0297 1.0000 Uani . . . .
C60 C 0.3201(3) 0.8834(2) 0.83747(16) 0.0268 1.0000 Uani . . . .
C61 C 0.1603(3) 0.3861(2) 0.70862(15) 0.0231 1.0000 Uani . . . .
C62 C 0.0703(3) 0.4353(2) 0.72303(18) 0.0291 1.0000 Uani . . . .
C63 C -0.0231(3) 0.4204(2) 0.70767(19) 0.0324 1.0000 Uani . . . .
C64 C -0.0287(3) 0.3609(2) 0.67806(17) 0.0276 1.0000 Uani . . . .
C65 C 0.0612(3) 0.3096(2) 0.66391(15) 0.0226 1.0000 Uani . . . .
C66 C 0.1560(3) 0.3241(2) 0.68015(15) 0.0232 1.0000 Uani . . . .
C67 C -0.0078(3) 0.1727(2) 0.67362(16) 0.0243 1.0000 Uani . . . .
C68 C -0.0458(3) 0.1801(2) 0.72890(17) 0.0309 1.0000 Uani . . . .
C69 C -0.0951(3) 0.1234(3) 0.76189(18) 0.0377 1.0000 Uani . . . .
C70 C -0.1088(3) 0.0573(3) 0.74195(19) 0.0369 1.0000 Uani . . . .
C71 C -0.0700(3) 0.0490(2) 0.68773(18) 0.0321 1.0000 Uani . . . .
C72 C -0.0195(3) 0.1038(2) 0.65402(17) 0.0280 1.0000 Uani . . . .
C73 C -0.0223(3) 0.2825(2) 0.57115(16) 0.0255 1.0000 Uani . . . .
C74 C -0.1134(3) 0.2625(2) 0.55608(17) 0.0311 1.0000 Uani . . . .
C75 C -0.1690(3) 0.3048(3) 0.50506(19) 0.0368 1.0000 Uani . . . .
C76 C -0.1379(4) 0.3669(3) 0.46724(18) 0.0384 1.0000 Uani . . . .
C77 C -0.0483(4) 0.3869(2) 0.48229(17) 0.0341 1.0000 Uani . . . .
C78 C 0.0081(3) 0.3466(2) 0.53285(16) 0.0301 1.0000 Uani . . . .
C79 C 0.1627(3) 0.1885(2) 0.61451(16) 0.0257 1.0000 Uani . . . .
C80 C 0.2285(3) 0.1401(2) 0.66043(17) 0.0268 1.0000 Uani . . . .
C81 C 0.3263(3) 0.0988(2) 0.64954(19) 0.0320 1.0000 Uani . . . .
C82 C 0.3650(4) 0.1030(3) 0.5936(2) 0.0446 1.0000 Uani . . . .
C83 C 0.3003(4) 0.1511(3) 0.5484(2) 0.0506 1.0000 Uani . . . .
C84 C 0.2020(3) 0.1927(3) 0.55769(18) 0.0378 1.0000 Uani . . . .
C201 C 0.8297(3) 0.9254(5) 0.9258(3) 0.0862 1.0000 Uani D . . .
Cl202 Cl 0.93819(14) 0.91212(11) 0.97026(9) 0.0827 1.0000 Uani D . . .
Cl203 Cl 0.85110(11) 0.87810(9) 0.86682(7) 0.0655 1.0000 Uani D . . .
C204 C 0.5821(5) 0.6729(7) 0.6547(6) 0.1146 0.6678 Uani D . . .
Cl205 Cl 0.7085(3) 0.6297(2) 0.6506(3) 0.1396 0.6678 Uani D . . .
Cl206 Cl 0.49976(16) 0.63928(16) 0.61439(15) 0.0822 0.6678 Uani D . . .
C207 C 0.6681(11) 0.1080(4) 0.5628(3) 0.0815 0.650(5) Uani D P 1 1
Cl208 Cl 0.6563(2) 0.01193(16) 0.55954(14) 0.0796 0.650(5) Uani D P 1 1
Cl209 Cl 0.6502(6) 0.1306(3) 0.6320(3) 0.0790 0.650(5) Uani D P 1 1
C210 C 0.7003(14) 0.0717(15) 0.5845(8) 0.1192 0.350(5) Uani D P 1 2
Cl211 Cl 0.6652(15) 0.1261(10) 0.6381(5) 0.1211 0.350(5) Uani D P 1 2
Cl212 Cl 0.6122(6) 0.0931(5) 0.5275(3) 0.1198 0.350(5) Uani D P 1 2
C213 C 0.9314(10) 0.9788(7) 0.4975(6) 0.0716 0.435(4) Uani D P 2 -1
Cl214 Cl 0.9304(9) 1.0797(8) 0.4873(7) 0.0708 0.435(4) Uani D P 2 -1
Cl215 Cl 1.0537(11) 0.9172(7) 0.5036(7) 0.0738 0.435(4) Uani D P 2 -1
H11 H 0.0708 0.5098 0.9149 0.0666 1.0000 Uiso R . . .
H12 H -0.0371 0.5385 0.9414 0.0667 1.0000 Uiso R . . .
H13 H -0.0210 0.4692 0.9066 0.0669 1.0000 Uiso R . . .
H21 H -0.1716 0.6327 0.8068 0.0697 1.0000 Uiso R . . .
H22 H -0.1858 0.6194 0.8752 0.0697 1.0000 Uiso R . . .
H23 H -0.1743 0.5464 0.8432 0.0699 1.0000 Uiso R . . .
H31 H -0.0055 0.5578 0.8182 0.0396 1.0000 Uiso R . . .
H41 H -0.0313 0.6792 0.8844 0.0365 1.0000 Uiso R . . .
H42 H -0.0418 0.6971 0.8151 0.0371 1.0000 Uiso R . . .
H51 H 0.0570 0.7477 0.9465 0.0790 1.0000 Uiso R . . .
H52 H 0.0836 0.7224 1.0153 0.0789 1.0000 Uiso R . . .
H53 H 0.1686 0.7447 0.9706 0.0789 1.0000 Uiso R . . .
H61 H 0.2389 0.5323 1.0172 0.0788 1.0000 Uiso R . . .
H62 H 0.1900 0.5906 1.0582 0.0786 1.0000 Uiso R . . .
H63 H 0.2804 0.6091 1.0175 0.0788 1.0000 Uiso R . . .
H71 H 0.0844 0.6093 0.9733 0.0441 1.0000 Uiso R . . .
H81 H 0.2599 0.6481 0.9112 0.0360 1.0000 Uiso R . . .
H82 H 0.2204 0.5687 0.9135 0.0359 1.0000 Uiso R . . .
H91 H 0.1707 0.7918 0.8475 0.0383 1.0000 Uiso R . . .
H92 H 0.0490 0.8002 0.8457 0.0375 1.0000 Uiso R . . .
H101 H 0.1390 0.8615 0.7567 0.0465 1.0000 Uiso R . . .
H102 H 0.0378 0.8305 0.7504 0.0460 1.0000 Uiso R . . .
H111 H 0.0451 0.6343 0.7271 0.0567 1.0000 Uiso R . . .
H112 H -0.0621 0.6353 0.6987 0.0568 1.0000 Uiso R . . .
H113 H 0.0398 0.6186 0.6636 0.0570 1.0000 Uiso R . . .
H121 H -0.0892 0.8163 0.5933 0.0667 1.0000 Uiso R . . .
H122 H -0.1375 0.7416 0.6139 0.0668 1.0000 Uiso R . . .
H123 H -0.0369 0.7347 0.5777 0.0670 1.0000 Uiso R . . .
H131 H -0.0479 0.7672 0.6922 0.0410 1.0000 Uiso R . . .
H141 H 0.0808 0.8179 0.6335 0.0388 1.0000 Uiso R . . .
H142 H 0.1328 0.7301 0.6269 0.0384 1.0000 Uiso R . . .
H151 H 0.3277 0.7977 0.7152 0.0498 1.0000 Uiso R . . .
H152 H 0.3398 0.7380 0.6721 0.0496 1.0000 Uiso R . . .
H161 H 0.2474 0.8414 0.5988 0.0610 1.0000 Uiso R . . .
H171 H 0.2159 0.9742 0.6122 0.0801 1.0000 Uiso R . . .
H172 H 0.2482 0.9424 0.6792 0.0798 1.0000 Uiso R . . .
H173 H 0.1473 0.9239 0.6548 0.0799 1.0000 Uiso R . . .
H181 H 0.3855 0.9115 0.5814 0.1089 1.0000 Uiso R . . .
H182 H 0.4262 0.8713 0.6458 0.1088 1.0000 Uiso R . . .
H183 H 0.4254 0.8183 0.5994 0.1085 1.0000 Uiso R . . .
H191 H 0.3961 0.5092 0.5850 0.1092 1.0000 Uiso R . . .
H192 H 0.3409 0.5394 0.5198 0.1091 1.0000 Uiso R . . .
H193 H 0.4433 0.4681 0.5320 0.1090 1.0000 Uiso R . . .
H201 H 0.2484 0.4501 0.5846 0.0748 1.0000 Uiso R . . .
H211 H 0.2435 0.3663 0.5140 0.1261 1.0000 Uiso R . . .
H212 H 0.2359 0.4563 0.4821 0.1261 1.0000 Uiso R . . .
H213 H 0.3431 0.3942 0.4856 0.1259 1.0000 Uiso R . . .
H221 H 0.4353 0.3367 0.5837 0.0694 1.0000 Uiso R . . .
H222 H 0.3254 0.3143 0.6042 0.0693 1.0000 Uiso R . . .
H231 H 0.6557 0.2609 0.7258 0.1101 1.0000 Uiso R . . .
H232 H 0.7075 0.3352 0.7269 0.1103 1.0000 Uiso R . . .
H233 H 0.7500 0.2753 0.6851 0.1101 1.0000 Uiso R . . .
H241 H 0.6206 0.4512 0.5876 0.1010 1.0000 Uiso R . . .
H242 H 0.6855 0.4483 0.6440 0.1012 1.0000 Uiso R . . .
H243 H 0.7295 0.3899 0.6009 0.1009 1.0000 Uiso R . . .
H251 H 0.5969 0.3223 0.6274 0.0572 1.0000 Uiso R . . .
H261 H 0.5278 0.4002 0.7203 0.0513 1.0000 Uiso R . . .
H262 H 0.4975 0.4516 0.6554 0.0515 1.0000 Uiso R . . .
H271 H 0.5087 0.2364 0.7257 0.0550 1.0000 Uiso R . . .
H272 H 0.4319 0.2193 0.6817 0.0558 1.0000 Uiso R . . .
H281 H 0.4141 0.1756 0.7912 0.0502 1.0000 Uiso R . . .
H282 H 0.3121 0.2053 0.7506 0.0500 1.0000 Uiso R . . .
H291 H 0.6423 0.3148 0.8469 0.0762 1.0000 Uiso R . . .
H292 H 0.5940 0.3122 0.9108 0.0757 1.0000 Uiso R . . .
H293 H 0.6731 0.2363 0.8974 0.0760 1.0000 Uiso R . . .
H301 H 0.4400 0.1708 0.9002 0.0776 1.0000 Uiso R . . .
H302 H 0.4748 0.2166 0.9446 0.0777 1.0000 Uiso R . . .
H303 H 0.5536 0.1449 0.9266 0.0781 1.0000 Uiso R . . .
H311 H 0.5538 0.2211 0.8299 0.0495 1.0000 Uiso R . . .
H321 H 0.4108 0.3401 0.8726 0.0453 1.0000 Uiso R . . .
H322 H 0.4687 0.3592 0.8122 0.0452 1.0000 Uiso R . . .
H331 H 0.2401 0.1330 0.8525 0.1422 1.0000 Uiso R . . .
H332 H 0.1665 0.1460 0.9060 0.1419 1.0000 Uiso R . . .
H333 H 0.1209 0.1307 0.8485 0.1420 1.0000 Uiso R . . .
H341 H 0.0358 0.3404 0.8494 0.1261 1.0000 Uiso R . . .
H342 H 0.0479 0.2688 0.9045 0.1259 1.0000 Uiso R . . .
H343 H -0.0113 0.2652 0.8471 0.1260 1.0000 Uiso R . . .
H351 H 0.1416 0.2542 0.7967 0.0593 1.0000 Uiso R . . .
H361 H 0.2019 0.3303 0.8701 0.0546 1.0000 Uiso R . . .
H362 H 0.2717 0.2412 0.8894 0.0541 1.0000 Uiso R . . .
H381 H 0.4192 0.5256 0.7739 0.0311 1.0000 Uiso R . . .
H401 H 0.6120 0.6303 0.8461 0.0320 1.0000 Uiso R . . .
H421 H 0.3127 0.7377 0.8194 0.0271 1.0000 Uiso R . . .
H441 H 0.5265 0.9168 0.8706 0.0348 1.0000 Uiso R . . .
H461 H 0.6910 0.9705 0.7254 0.0456 1.0000 Uiso R . . .
H481 H 0.5960 0.7619 0.7632 0.0395 1.0000 Uiso R . . .
H501 H 0.6809 0.7752 0.9130 0.0318 1.0000 Uiso R . . .
H521 H 0.7281 0.5928 1.0543 0.0372 1.0000 Uiso R . . .
H541 H 0.4605 0.6497 0.9615 0.0309 1.0000 Uiso R . . .
H561 H 0.3773 0.7934 0.9725 0.0338 1.0000 Uiso R . . .
H581 H 0.1332 0.9723 0.9112 0.0392 1.0000 Uiso R . . .
H601 H 0.3424 0.8860 0.7993 0.0318 1.0000 Uiso R . . .
H621 H 0.0727 0.4762 0.7419 0.0348 1.0000 Uiso R . . .
H641 H -0.0933 0.3547 0.6674 0.0330 1.0000 Uiso R . . .
H661 H 0.2178 0.2913 0.6717 0.0278 1.0000 Uiso R . . .
H681 H -0.0385 0.2241 0.7438 0.0366 1.0000 Uiso R . . .
H701 H -0.1426 0.0198 0.7640 0.0440 1.0000 Uiso R . . .
H721 H 0.0074 0.0949 0.6183 0.0328 1.0000 Uiso R . . .
H741 H -0.1379 0.2205 0.5802 0.0369 1.0000 Uiso R . . .
H761 H -0.1757 0.3941 0.4339 0.0460 1.0000 Uiso R . . .
H781 H 0.0676 0.3623 0.5412 0.0359 1.0000 Uiso R . . .
H801 H 0.2059 0.1359 0.6989 0.0317 1.0000 Uiso R . . .
H821 H 0.4307 0.0756 0.5867 0.0529 1.0000 Uiso R . . .
H841 H 0.1620 0.2234 0.5253 0.0450 1.0000 Uiso R . . .
H2011 H 0.8073 0.9826 0.9101 0.1042 1.0000 Uiso R . . .
H2012 H 0.7741 0.9056 0.9500 0.1044 1.0000 Uiso R . . .
H2041 H 0.5688 0.6547 0.6953 0.1373 0.6678 Uiso R . . .
H2042 H 0.5738 0.7300 0.6446 0.1370 0.6678 Uiso R . . .
H2071 H 0.6152 0.1465 0.5370 0.0981 0.650(5) Uiso R P 1 1
H2072 H 0.7371 0.1142 0.5500 0.0979 0.650(5) Uiso R P 1 1
H2101 H 0.7654 0.0826 0.5684 0.1430 0.350(5) Uiso R P 1 2
H2102 H 0.7097 0.0156 0.6028 0.1430 0.350(5) Uiso R P 1 2
H2131 H 0.8944 0.9641 0.5326 0.0860 0.435(4) Uiso R P 2 -1
H2132 H 0.8957 0.9709 0.4646 0.0859 0.435(4) Uiso R P 2 -1

loop_
_atom_site_aniso_label
_atom_site_aniso_U_11
_atom_site_aniso_U_22
_atom_site_aniso_U_33
_atom_site_aniso_U_23
_atom_site_aniso_U_13
_atom_site_aniso_U_12
Cl1 0.0280(4) 0.0256(4) 0.0254(4) -0.0019(3) -0.0023(3) -0.0086(3)
C1 0.047(3) 0.048(3) 0.046(3) -0.008(2) 0.007(2) -0.026(2)
P1 0.0212(4) 0.0277(4) 0.0258(4) -0.0063(3) 0.0019(3) -0.0087(3)
Rh1 0.02021(12) 0.02329(13) 0.02187(13) -0.00379(9) -0.00170(9) -0.00833(9)
B1 0.0210(17) 0.0257(18) 0.0228(18) -0.0029(14) -0.0019(14) -0.0084(14)
Cl2 0.0314(4) 0.0286(4) 0.0222(4) -0.0049(3) 0.0003(3) -0.0089(3)
C2 0.029(2) 0.065(3) 0.058(3) -0.027(2) 0.007(2) -0.020(2)
P2 0.0309(5) 0.0252(4) 0.0256(4) -0.0006(3) -0.0034(4) -0.0100(4)
Rh2 0.01958(13) 0.02519(13) 0.03083(14) -0.00717(10) -0.00180(10) -0.00685(9)
B2 0.0254(18) 0.0243(18) 0.0180(17) -0.0025(14) -0.0024(14) -0.0077(15)
Cl3 0.0236(4) 0.0377(5) 0.0690(7) -0.0245(5) -0.0006(4) -0.0029(4)
C3 0.0277(19) 0.042(2) 0.039(2) -0.0148(17) 0.0084(16) -0.0170(16)
P3 0.0298(5) 0.0466(6) 0.0394(6) -0.0180(5) 0.0077(4) -0.0142(4)
Cl4 0.0457(6) 0.0341(5) 0.0372(5) -0.0011(4) -0.0117(4) 0.0035(4)
C4 0.0241(17) 0.035(2) 0.036(2) -0.0094(16) 0.0015(15) -0.0094(15)
P4 0.0344(5) 0.0310(5) 0.0365(5) -0.0022(4) -0.0062(4) -0.0061(4)
Cl5 0.0482(6) 0.0545(6) 0.0304(5) -0.0097(4) 0.0074(4) 0.0045(5)
C5 0.063(3) 0.058(3) 0.044(3) -0.022(2) 0.019(2) -0.019(3)
Cl6 0.0904(11) 0.1046(12) 0.0506(7) -0.0352(8) 0.0414(7) -0.0586(10)
C6 0.053(3) 0.077(4) 0.029(2) -0.008(2) 0.001(2) -0.015(3)
Cl7 0.0474(6) 0.0294(5) 0.0661(7) -0.0071(5) 0.0014(5) -0.0172(4)
C7 0.038(2) 0.048(2) 0.0277(19) -0.0087(17) 0.0052(16) -0.0197(19)
Cl8 0.0268(4) 0.0714(7) 0.0345(5) -0.0052(5) -0.0059(4) -0.0174(5)
C8 0.0275(18) 0.036(2) 0.0292(19) -0.0075(15) 0.0016(15) -0.0102(15)
Cl9 0.0476(5) 0.0339(5) 0.0318(5) 0.0036(4) -0.0034(4) -0.0147(4)
C9 0.0315(19) 0.0290(18) 0.036(2) -0.0089(15) 0.0034(16) -0.0099(15)
Cl10 0.0219(4) 0.0643(7) 0.1068(11) -0.0576(8) 0.0075(5) -0.0086(5)
C10 0.051(3) 0.0249(18) 0.037(2) -0.0062(16) -0.0072(19) -0.0042(17)
Cl11 0.0754(8) 0.0359(5) 0.0278(5) 0.0051(4) -0.0072(5) -0.0202(5)
C11 0.036(2) 0.042(2) 0.041(2) -0.0090(18) -0.0051(17) -0.0155(18)
Cl12 0.0526(7) 0.0850(10) 0.0552(7) 0.0002(7) -0.0260(6) -0.0318(7)
C12 0.041(2) 0.048(3) 0.045(3) -0.010(2) -0.014(2) -0.002(2)
Cl13 0.0540(6) 0.0311(5) 0.0567(6) -0.0098(4) -0.0012(5) -0.0210(4)
C13 0.032(2) 0.037(2) 0.035(2) -0.0087(17) -0.0070(16) -0.0063(16)
Cl14 0.1002(11) 0.0959(11) 0.0409(6) -0.0275(7) 0.0353(7) -0.0657(10)
C14 0.038(2) 0.0300(19) 0.0299(19) -0.0011(15) -0.0070(16) -0.0101(16)
Cl15 0.0832(11) 0.1419(18) 0.0428(7) -0.0081(9) 0.0264(8) 0.0302(11)
C15 0.043(2) 0.045(2) 0.040(2) -0.0007(19) 0.0000(19) -0.022(2)
Cl16 0.0373(5) 0.0357(5) 0.0533(6) -0.0041(4) -0.0159(4) 0.0010(4)
C16 0.068(3) 0.048(3) 0.040(2) -0.001(2) 0.004(2) -0.029(2)
C17 0.071(4) 0.044(3) 0.048(3) -0.001(2) 0.002(2) -0.026(3)
C18 0.075(4) 0.067(4) 0.077(4) 0.001(3) 0.024(3) -0.035(3)
C19 0.074(4) 0.073(4) 0.063(4) -0.001(3) 0.005(3) -0.013(3)
C20 0.050(3) 0.078(4) 0.054(3) -0.013(3) 0.004(2) -0.005(3)
C21 0.089(5) 0.106(6) 0.052(4) 0.007(4) -0.006(3) -0.036(4)
C22 0.052(3) 0.087(4) 0.041(3) -0.021(3) 0.010(2) -0.028(3)
C23 0.042(3) 0.080(4) 0.086(5) 0.004(4) 0.001(3) -0.007(3)
C24 0.037(3) 0.094(5) 0.064(4) -0.006(3) 0.013(2) -0.014(3)
C25 0.032(2) 0.060(3) 0.054(3) -0.021(2) 0.009(2) -0.009(2)
C26 0.031(2) 0.052(3) 0.050(3) -0.019(2) 0.0072(19) -0.0136(19)
C27 0.041(2) 0.035(2) 0.067(3) -0.023(2) 0.012(2) -0.0078(18)
C28 0.049(3) 0.033(2) 0.043(2) -0.0110(18) -0.010(2) -0.0045(18)
C29 0.042(3) 0.049(3) 0.054(3) -0.005(2) -0.016(2) -0.001(2)
C30 0.059(3) 0.040(2) 0.053(3) 0.001(2) -0.016(2) -0.007(2)
C31 0.043(2) 0.037(2) 0.041(2) -0.0077(18) -0.0113(19) -0.0008(18)
C32 0.040(2) 0.034(2) 0.038(2) -0.0060(17) -0.0084(18) -0.0039(17)
C33 0.141(8) 0.054(4) 0.098(6) -0.007(4) 0.010(5) -0.053(5)
C34 0.059(4) 0.138(7) 0.069(4) -0.050(5) 0.000(3) -0.027(4)
C35 0.056(3) 0.060(3) 0.037(2) -0.009(2) 0.003(2) -0.026(2)
C36 0.052(3) 0.047(3) 0.036(2) -0.0062(19) 0.002(2) -0.016(2)
C37 0.0193(15) 0.0281(17) 0.0229(16) -0.0030(13) -0.0010(12) -0.0088(13)
C38 0.0252(17) 0.0286(17) 0.0280(17) -0.0087(14) 0.0008(14) -0.0117(14)
C39 0.0224(17) 0.0275(18) 0.0324(19) -0.0054(14) 0.0011(14) -0.0058(14)
C40 0.0187(16) 0.0312(18) 0.0307(18) -0.0058(14) -0.0020(13) -0.0083(14)
C41 0.0213(16) 0.0265(17) 0.0221(16) -0.0035(13) 0.0002(13) -0.0085(13)
C42 0.0203(15) 0.0234(16) 0.0232(16) -0.0024(13) -0.0008(12) -0.0073(13)
C43 0.0199(16) 0.0293(17) 0.0248(17) -0.0024(14) -0.0031(13) -0.0080(13)
C44 0.0276(18) 0.0304(19) 0.0311(19) -0.0057(15) 0.0000(15) -0.0096(15)
C45 0.0288(18) 0.0271(18) 0.040(2) -0.0007(16) -0.0057(16) -0.0094(15)
C46 0.033(2) 0.043(2) 0.038(2) 0.0056(18) 0.0001(17) -0.0188(18)
C47 0.040(2) 0.059(3) 0.030(2) -0.0101(19) 0.0094(17) -0.021(2)
C48 0.035(2) 0.039(2) 0.0302(19) -0.0079(16) 0.0038(16) -0.0165(17)
C49 0.0230(16) 0.0261(17) 0.0230(16) -0.0069(13) 0.0007(13) -0.0071(13)
C50 0.0264(17) 0.0320(18) 0.0240(17) -0.0058(14) 0.0005(14) -0.0096(14)
C51 0.0237(17) 0.041(2) 0.0277(18) -0.0091(16) -0.0028(14) -0.0074(15)
C52 0.0309(19) 0.037(2) 0.0236(17) -0.0045(15) -0.0051(14) -0.0026(15)
C53 0.0330(19) 0.0288(18) 0.0244(17) -0.0035(14) 0.0004(14) -0.0081(15)
C54 0.0255(17) 0.0287(18) 0.0253(17) -0.0052(14) -0.0007(14) -0.0094(14)
C55 0.0236(16) 0.0264(17) 0.0267(17) -0.0062(14) -0.0002(13) -0.0107(13)
C56 0.0291(18) 0.0293(18) 0.0256(17) -0.0045(14) -0.0021(14) -0.0068(14)
C57 0.033(2) 0.036(2) 0.0277(19) -0.0071(16) 0.0034(15) -0.0060(16)
C58 0.0310(19) 0.0281(18) 0.037(2) -0.0081(16) -0.0003(16) -0.0024(15)
C59 0.0334(19) 0.0239(17) 0.0299(19) -0.0011(14) -0.0079(15) -0.0055(14)
C60 0.0303(18) 0.0272(17) 0.0237(17) -0.0034(14) 0.0003(14) -0.0096(14)
C61 0.0186(15) 0.0256(16) 0.0254(16) -0.0016(13) -0.0039(13) -0.0085(13)
C62 0.0251(18) 0.0289(18) 0.037(2) -0.0132(15) 0.0002(15) -0.0085(14)
C63 0.0212(17) 0.034(2) 0.045(2) -0.0152(17) 0.0004(15) -0.0058(15)
C64 0.0226(17) 0.0290(18) 0.0337(19) -0.0072(15) -0.0027(14) -0.0096(14)
C65 0.0243(16) 0.0236(16) 0.0194(15) -0.0003(12) -0.0012(12) -0.0080(13)
C66 0.0211(16) 0.0253(16) 0.0227(16) -0.0030(13) -0.0008(13) -0.0058(13)
C67 0.0227(16) 0.0241(16) 0.0257(17) -0.0016(13) -0.0035(13) -0.0069(13)
C68 0.0332(19) 0.034(2) 0.0297(19) -0.0074(15) 0.0006(15) -0.0166(16)
C69 0.040(2) 0.049(2) 0.0284(19) -0.0049(17) 0.0063(17) -0.0214(19)
C70 0.038(2) 0.038(2) 0.037(2) 0.0010(17) -0.0001(17) -0.0209(18)
C71 0.034(2) 0.0262(18) 0.038(2) -0.0039(15) -0.0030(16) -0.0127(15)
C72 0.0316(19) 0.0265(17) 0.0261(17) -0.0033(14) 0.0003(14) -0.0086(14)
C73 0.0290(18) 0.0242(16) 0.0229(16) -0.0048(13) -0.0030(14) -0.0050(14)
C74 0.034(2) 0.0335(19) 0.0280(18) -0.0049(15) -0.0055(15) -0.0117(16)
C75 0.035(2) 0.042(2) 0.033(2) -0.0057(17) -0.0111(17) -0.0107(18)
C76 0.046(2) 0.039(2) 0.0269(19) -0.0025(16) -0.0123(17) -0.0042(18)
C77 0.052(2) 0.0267(18) 0.0236(18) -0.0019(14) -0.0038(17) -0.0102(17)
C78 0.039(2) 0.0270(18) 0.0251(18) -0.0035(14) -0.0041(15) -0.0103(15)
C79 0.0278(17) 0.0255(17) 0.0252(17) -0.0032(13) -0.0010(14) -0.0105(14)
C80 0.0290(18) 0.0239(17) 0.0279(18) -0.0034(14) -0.0011(14) -0.0079(14)
C81 0.0306(19) 0.0249(18) 0.040(2) -0.0046(15) -0.0048(16) -0.0064(15)
C82 0.034(2) 0.044(2) 0.052(3) -0.012(2) 0.0065(19) 0.0019(18)
C83 0.050(3) 0.062(3) 0.035(2) -0.010(2) 0.009(2) -0.001(2)
C84 0.039(2) 0.044(2) 0.0266(19) -0.0053(17) 0.0003(16) -0.0016(18)
C201 0.070(3) 0.079(3) 0.101(4) -0.016(3) -0.012(3) 0.003(3)
Cl202 0.0681(10) 0.0693(10) 0.1040(13) -0.0183(9) -0.0169(9) 0.0024(8)
Cl203 0.0463(7) 0.0625(8) 0.0770(9) 0.0005(7) 0.0007(6) -0.0028(6)
C204 0.077(4) 0.084(4) 0.192(5) -0.041(4) -0.035(4) -0.021(4)
Cl205 0.085(2) 0.0707(17) 0.259(5) -0.023(2) -0.085(3) -0.0092(15)
Cl206 0.0410(10) 0.0744(15) 0.147(3) -0.0479(16) 0.0050(12) -0.0225(10)
C207 0.093(4) 0.063(4) 0.094(4) -0.024(4) 0.015(4) -0.024(4)
Cl208 0.0826(18) 0.0586(14) 0.098(2) -0.0173(13) 0.0095(14) -0.0158(12)
Cl209 0.087(3) 0.0588(19) 0.092(3) -0.025(2) 0.019(2) -0.0100(19)
C210 0.101(6) 0.132(7) 0.104(6) 0.024(5) -0.015(5) -0.023(6)
Cl211 0.096(6) 0.124(7) 0.107(6) 0.031(5) -0.005(5) 0.004(5)
Cl212 0.109(5) 0.143(6) 0.104(5) 0.019(4) -0.016(4) -0.059(4)
C213 0.104(5) 0.066(4) 0.034(4) -0.008(4) -0.017(4) 0.004(4)
Cl214 0.089(3) 0.073(3) 0.037(5) 0.001(3) -0.018(3) 0.001(3)
Cl215 0.121(6) 0.055(2) 0.037(4) -0.010(2) -0.020(3) 0.004(3)

loop_
_atom_type_symbol
_atom_type_scat_dispersion_real
_atom_type_scat_dispersion_imag
_atom_type_scat_Cromer_Mann_a1
_atom_type_scat_Cromer_Mann_b1
_atom_type_scat_Cromer_Mann_a2
_atom_type_scat_Cromer_Mann_b2
_atom_type_scat_Cromer_Mann_a3
_atom_type_scat_Cromer_Mann_b3
_atom_type_scat_Cromer_Mann_a4
_atom_type_scat_Cromer_Mann_b4
_atom_type_scat_Cromer_Mann_c
_atom_type_scat_source
Rh 0.0927 3.6045 19.2957 0.7515 14.3501 8.2176 4.7343 25.8749 1.2892 98.6062 5.3280 'International Tables Vol C 4.2.6.8 and 6.1.1.4'
P 0.2955 0.4335 6.4345 1.9067 4.1791 27.1570 1.7800 0.5260 1.4908 68.1645 1.1149 'International Tables Vol C 4.2.6.8 and 6.1.1.4'
C 0.0181 0.0091 2.3100 20.8439 1.0200 10.2075 1.5886 0.5687 0.8650 51.6512 0.2156 'International Tables Vol C 4.2.6.8 and 6.1.1.4'
Cl 0.3639 0.7018 11.4604 0.0104 7.1964 1.1662 6.2556 18.5194 1.6455 47.7784 -9.5574 'International Tables Vol C 4.2.6.8 and 6.1.1.4'
B 0.0090 0.0039 2.0545 23.2185 1.3326 1.0210 1.0979 60.3498 0.7068 0.1403 -0.1932 'International Tables Vol C 4.2.6.8 and 6.1.1.4'
H 0.0000 0.0000 0.4930 10.5109 0.3229 26.1257 0.1402 3.1424 0.0408 57.7998 0.0030 'International Tables Vol C 4.2.6.8 and 6.1.1.4'
O 0.0492 0.0322 3.0485 13.2771 2.2868 5.7011 1.5463 0.3239 0.8670 32.9089 0.2508 'International Tables Vol C 4.2.6.8 and 6.1.1.4'

loop_
_exptl_crystal_face_index_h
_exptl_crystal_face_index_k
_exptl_crystal_face_index_l
_exptl_crystal_face_perp_dist
_exptl_oxdiff_crystal_face_indexfrac_h
_exptl_oxdiff_crystal_face_indexfrac_k
_exptl_oxdiff_crystal_face_indexfrac_l
_exptl_oxdiff_crystal_face_x
_exptl_oxdiff_crystal_face_y
_exptl_oxdiff_crystal_face_z
0 2 0 0.0200 0.0005 2.0010 0.0024 -0.1588 -0.0872 -0.0351
0 -2 0 0.0150 -0.0005 -2.0010 -0.0024 0.1588 0.0872 0.0351
1 0 -1 0.1000 1.0000 0.0010 -1.0005 0.0511 -0.0185 -0.1246
-1 0 1 0.0900 -1.0000 -0.0010 1.0005 -0.0511 0.0185 0.1246
0 0 -1 0.0900 -0.0002 0.0008 -1.0002 0.0215 -0.0617 -0.0175
0 0 1 0.0900 0.0002 -0.0008 1.0002 -0.0215 0.0617 0.0175
1 1 2 0.1100 1.0008 0.9993 2.0013 -0.0928 0.1230 -0.0897
-1 -1 -3 0.1000 -1.0010 -0.9985 -3.0015 0.1144 -0.1847 0.0723
3 2 1 0.1000 3.0013 2.0011 1.0017 -0.0916 0.1041 -0.3391

loop_
_geom_angle_atom_site_label_1
_geom_angle_atom_site_label_2
_geom_angle_atom_site_label_3
_geom_angle
_geom_angle_publ_flag
Rh1 Cl1 Rh2 97.38(3) yes
C3 C1 H11 110.8 no
C3 C1 H12 110.4 no
H11 C1 H12 108.5 no
C3 C1 H13 109.2 no
H11 C1 H13 108.6 no
H12 C1 H13 109.4 no
Rh1 P1 C4 112.73(13) yes
Rh1 P1 C8 113.21(13) yes
C4 P1 C8 110.01(18) yes
Rh1 P1 C9 109.96(13) yes
C4 P1 C9 100.88(18) yes
C8 P1 C9 109.32(19) yes
Cl1 Rh1 P1 91.90(3) yes
Cl1 Rh1 Cl2 83.61(3) yes
P1 Rh1 Cl2 170.94(3) yes
Cl1 Rh1 P2 174.11(3) yes
P1 Rh1 P2 87.52(4) yes
Cl2 Rh1 P2 96.13(3) yes
Cl1 Rh1 C37 95.29(10) yes
P1 Rh1 C37 91.07(10) yes
Cl2 Rh1 C37 97.16(10) yes
P2 Rh1 C37 90.58(10) yes
C41 B1 C43 111.6(3) yes
C41 B1 C49 104.6(3) yes
C43 B1 C49 110.1(3) yes
C41 B1 C55 111.8(3) yes
C43 B1 C55 106.1(3) yes
C49 B1 C55 112.7(3) yes
Rh1 Cl2 Rh2 95.98(3) yes
C3 C2 H21 107.2 no
C3 C2 H22 108.5 no
H21 C2 H22 110.4 no
C3 C2 H23 108.9 no
H21 C2 H23 110.6 no
H22 C2 H23 111.1 no
Rh1 P2 C10 109.04(14) yes
Rh1 P2 C14 110.55(13) yes
C10 P2 C14 106.0(2) yes
Rh1 P2 C15 115.26(16) yes
C10 P2 C15 111.3(2) yes
C14 P2 C15 104.2(2) yes
Cl2 Rh2 Cl1 83.03(3) yes
Cl2 Rh2 P3 99.50(4) yes
Cl1 Rh2 P3 159.45(4) yes
Cl2 Rh2 P4 163.12(4) yes
Cl1 Rh2 P4 87.46(4) yes
P3 Rh2 P4 84.69(4) yes
Cl2 Rh2 C61 104.50(10) yes
Cl1 Rh2 C61 103.51(11) yes
P3 Rh2 C61 95.64(11) yes
P4 Rh2 C61 91.25(10) yes
C65 B2 C67 110.5(3) yes
C65 B2 C73 105.8(3) yes
C67 B2 C73 111.2(3) yes
C65 B2 C79 110.6(3) yes
C67 B2 C79 107.0(3) yes
C73 B2 C79 111.7(3) yes
C1 C3 C2 110.0(4) yes
C1 C3 C4 113.1(4) yes
C2 C3 C4 108.2(4) yes
C1 C3 H31 109.4 no
C2 C3 H31 108.1 no
C4 C3 H31 107.9 no
Rh2 P3 C22 124.2(2) yes
Rh2 P3 C26 104.09(15) yes
C22 P3 C26 108.9(2) yes
Rh2 P3 C27 109.68(16) yes
C22 P3 C27 103.4(3) yes
C26 P3 C27 105.3(2) yes
C3 C4 P1 121.9(3) yes
C3 C4 H41 107.9 no
P1 C4 H41 106.1 no
C3 C4 H42 106.6 no
P1 C4 H42 105.1 no
H41 C4 H42 108.9 no
Rh2 P4 C28 110.30(16) yes
Rh2 P4 C32 101.69(15) yes
C28 P4 C32 108.6(2) yes
Rh2 P4 C36 117.48(17) yes
C28 P4 C36 110.9(2) yes
C32 P4 C36 107.1(2) yes
C7 C5 H51 109.6 no
C7 C5 H52 109.6 no
H51 C5 H52 110.9 no
C7 C5 H53 108.1 no
H51 C5 H53 109.6 no
H52 C5 H53 108.9 no
C7 C6 H61 109.0 no
C7 C6 H62 110.6 no
H61 C6 H62 110.2 no
C7 C6 H63 108.2 no
H61 C6 H63 109.9 no
H62 C6 H63 108.9 no
C6 C7 C5 111.0(4) yes
C6 C7 C8 108.1(4) yes
C5 C7 C8 112.4(4) yes
C6 C7 H71 108.5 no
C5 C7 H71 108.8 no
C8 C7 H71 107.9 no
C7 C8 P1 120.7(3) yes
C7 C8 H81 107.1 no
P1 C8 H81 106.7 no
C7 C8 H82 106.2 no
P1 C8 H82 106.8 no
H81 C8 H82 109.0 no
P1 C9 C10 111.4(3) yes
P1 C9 H91 108.5 no
C10 C9 H91 110.7 no
P1 C9 H92 107.1 no
C10 C9 H92 109.3 no
H91 C9 H92 109.7 no
C9 C10 P2 115.6(3) yes
C9 C10 H101 108.0 no
P2 C10 H101 107.4 no
C9 C10 H102 107.4 no
P2 C10 H102 108.2 no
H101 C10 H102 110.3 no
C13 C11 H111 110.4 no
C13 C11 H112 109.0 no
H111 C11 H112 109.8 no
C13 C11 H113 108.9 no
H111 C11 H113 109.1 no
H112 C11 H113 109.7 no
C13 C12 H121 110.7 no
C13 C12 H122 110.3 no
H121 C12 H122 109.0 no
C13 C12 H123 111.0 no
H121 C12 H123 107.9 no
H122 C12 H123 107.8 no
C12 C13 C11 110.7(4) yes
C12 C13 C14 109.1(4) yes
C11 C13 C14 111.5(3) yes
C12 C13 H131 107.7 no
C11 C13 H131 108.7 no
C14 C13 H131 109.0 no
C13 C14 P2 116.9(3) yes
C13 C14 H141 108.5 no
P2 C14 H141 107.5 no
C13 C14 H142 108.6 no
P2 C14 H142 105.6 no
H141 C14 H142 109.5 no
P2 C15 C16 119.4(4) yes
P2 C15 H151 107.0 no
C16 C15 H151 106.4 no
P2 C15 H152 107.9 no
C16 C15 H152 107.2 no
H151 C15 H152 108.6 no
C15 C16 C17 113.3(4) yes
C15 C16 C18 107.4(5) yes
C17 C16 C18 110.6(5) yes
C15 C16 H161 108.7 no
C17 C16 H161 109.1 no
C18 C16 H161 107.6 no
C16 C17 H171 109.6 no
C16 C17 H172 109.1 no
H171 C17 H172 110.3 no
C16 C17 H173 108.9 no
H171 C17 H173 109.6 no
H172 C17 H173 109.3 no
C16 C18 H181 110.6 no
C16 C18 H182 108.6 no
H181 C18 H182 109.9 no
C16 C18 H183 109.2 no
H181 C18 H183 109.5 no
H182 C18 H183 109.0 no
C20 C19 H191 110.0 no
C20 C19 H192 109.8 no
H191 C19 H192 111.3 no
C20 C19 H193 107.8 no
H191 C19 H193 108.3 no
H192 C19 H193 109.5 no
C19 C20 C21 107.6(5) yes
C19 C20 C22 111.7(5) yes
C21 C20 C22 109.3(6) yes
C19 C20 H201 110.0 no
C21 C20 H201 109.1 no
C22 C20 H201 109.0 no
C20 C21 H211 110.2 no
C20 C21 H212 111.0 no
H211 C21 H212 109.0 no
C20 C21 H213 107.2 no
H211 C21 H213 109.8 no
H212 C21 H213 109.6 no
C20 C22 P3 118.7(5) yes
C20 C22 H221 108.1 no
P3 C22 H221 108.0 no
C20 C22 H222 106.0 no
P3 C22 H222 106.4 no
H221 C22 H222 109.4 no
C25 C23 H231 111.0 no
C25 C23 H232 108.8 no
H231 C23 H232 110.0 no
C25 C23 H233 109.9 no
H231 C23 H233 108.2 no
H232 C23 H233 108.9 no
C25 C24 H241 109.8 no
C25 C24 H242 107.9 no
H241 C24 H242 108.7 no
C25 C24 H243 110.0 no
H241 C24 H243 110.5 no
H242 C24 H243 109.8 no
C23 C25 C24 109.3(5) yes
C23 C25 C26 110.9(5) yes
C24 C25 C26 110.2(5) yes
C23 C25 H251 109.2 no
C24 C25 H251 107.9 no
C26 C25 H251 109.4 no
C25 C26 P3 117.8(3) yes
C25 C26 H261 108.8 no
P3 C26 H261 109.5 no
C25 C26 H262 104.2 no
P3 C26 H262 106.6 no
H261 C26 H262 109.6 no
P3 C27 C28 113.3(3) yes
P3 C27 H271 108.4 no
C28 C27 H271 109.3 no
P3 C27 H272 104.4 no
C28 C27 H272 111.3 no
H271 C27 H272 110.1 no
C27 C28 P4 109.5(3) yes
C27 C28 H281 109.2 no
P4 C28 H281 110.0 no
C27 C28 H282 110.4 no
P4 C28 H282 108.7 no
H281 C28 H282 109.0 no
C31 C29 H291 109.2 no
C31 C29 H292 109.5 no
H291 C29 H292 110.0 no
C31 C29 H293 108.3 no
H291 C29 H293 110.1 no
H292 C29 H293 109.6 no
C31 C30 H301 108.7 no
C31 C30 H302 108.7 no
H301 C30 H302 108.8 no
C31 C30 H303 111.0 no
H301 C30 H303 110.4 no
H302 C30 H303 109.2 no
C29 C31 C30 110.4(4) yes
C29 C31 C32 108.2(4) yes
C30 C31 C32 111.9(4) yes
C29 C31 H311 107.8 no
C30 C31 H311 109.8 no
C32 C31 H311 108.7 no
C31 C32 P4 119.9(3) yes
C31 C32 H321 107.1 no
P4 C32 H321 105.1 no
C31 C32 H322 107.4 no
P4 C32 H322 106.6 no
H321 C32 H322 110.5 no
C35 C33 H331 108.2 no
C35 C33 H332 108.1 no
H331 C33 H332 109.6 no
C35 C33 H333 110.6 no
H331 C33 H333 110.9 no
H332 C33 H333 109.5 no
C35 C34 H341 107.9 no
C35 C34 H342 107.9 no
H341 C34 H342 110.1 no
C35 C34 H343 110.6 no
H341 C34 H343 110.1 no
H342 C34 H343 110.3 no
C33 C35 C34 110.3(6) yes
C33 C35 C36 109.7(5) yes
C34 C35 C36 111.0(5) yes
C33 C35 H351 108.2 no
C34 C35 H351 108.5 no
C36 C35 H351 109.1 no
C35 C36 P4 118.0(3) yes
C35 C36 H361 108.2 no
P4 C36 H361 107.6 no
C35 C36 H362 107.2 no
P4 C36 H362 106.5 no
H361 C36 H362 109.1 no
Rh1 C37 C38 114.8(3) yes
Rh1 C37 C42 125.8(3) yes
C38 C37 C42 119.4(3) yes
C37 C38 C39 117.7(3) yes
C37 C38 H381 121.5 no
C39 C38 H381 120.8 no
Cl3 C39 C38 117.6(3) yes
Cl3 C39 C40 119.5(3) yes
C38 C39 C40 122.9(3) yes
C39 C40 C41 120.5(3) yes
C39 C40 H401 119.9 no
C41 C40 H401 119.6 no
B1 C41 C40 120.2(3) yes
B1 C41 C42 123.6(3) yes
C40 C41 C42 116.2(3) yes
C41 C42 C37 123.3(3) yes
C41 C42 H421 117.8 no
C37 C42 H421 118.9 no
B1 C43 C44 119.3(3) yes
B1 C43 C48 123.7(3) yes
C44 C43 C48 117.0(3) yes
C43 C44 C45 120.5(4) yes
C43 C44 H441 120.2 no
C45 C44 H441 119.3 no
Cl7 C45 C44 119.1(3) yes
Cl7 C45 C46 118.3(3) yes
C44 C45 C46 122.6(4) yes
C45 C46 C47 116.2(4) yes
C45 C46 H461 121.5 no
C47 C46 H461 122.2 no
Cl6 C47 C46 118.6(3) yes
Cl6 C47 C48 118.5(4) yes
C46 C47 C48 122.9(4) yes
C43 C48 C47 120.7(4) yes
C43 C48 H481 119.9 no
C47 C48 H481 119.3 no
B1 C49 C50 123.5(3) yes
B1 C49 C54 119.6(3) yes
C50 C49 C54 116.5(3) yes
C49 C50 C51 121.1(3) yes
C49 C50 H501 119.6 no
C51 C50 H501 119.4 no
Cl8 C51 C50 119.2(3) yes
Cl8 C51 C52 118.0(3) yes
C50 C51 C52 122.7(4) yes
C51 C52 C53 116.2(3) yes
C51 C52 H521 122.3 no
C53 C52 H521 121.5 no
Cl9 C53 C52 117.5(3) yes
Cl9 C53 C54 120.2(3) yes
C52 C53 C54 122.3(4) yes
C49 C54 C53 121.2(3) yes
C49 C54 H541 119.7 no
C53 C54 H541 119.1 no
B1 C55 C56 124.6(3) yes
B1 C55 C60 119.0(3) yes
C56 C55 C60 116.4(3) yes
C55 C56 C57 120.5(4) yes
C55 C56 H561 119.8 no
C57 C56 H561 119.7 no
Cl5 C57 C56 119.5(3) yes
Cl5 C57 C58 117.3(3) yes
C56 C57 C58 123.2(4) yes
C57 C58 C59 116.4(4) yes
C57 C58 H581 121.5 no
C59 C58 H581 122.1 no
Cl4 C59 C58 118.2(3) yes
Cl4 C59 C60 119.7(3) yes
C58 C59 C60 122.1(4) yes
C55 C60 C59 121.5(3) yes
C55 C60 H601 119.7 no
C59 C60 H601 118.8 no
Rh2 C61 C62 110.5(3) yes
Rh2 C61 C66 128.7(3) yes
C62 C61 C66 120.8(3) yes
C61 C62 C63 117.4(3) yes
C61 C62 H621 121.2 no
C63 C62 H621 121.4 no
Cl10 C63 C62 118.0(3) yes
Cl10 C63 C64 119.4(3) yes
C62 C63 C64 122.5(4) yes
C63 C64 C65 121.1(3) yes
C63 C64 H641 119.2 no
C65 C64 H641 119.7 no
B2 C65 C64 118.5(3) yes
B2 C65 C66 125.2(3) yes
C64 C65 C66 116.3(3) yes
C65 C66 C61 121.8(3) yes
C65 C66 H661 119.3 no
C61 C66 H661 118.9 no
B2 C67 C68 124.8(3) yes
B2 C67 C72 118.9(3) yes
C68 C67 C72 116.3(3) yes
C67 C68 C69 121.2(4) yes
C67 C68 H681 119.1 no
C69 C68 H681 119.6 no
Cl14 C69 C68 118.9(3) yes
Cl14 C69 C70 118.9(3) yes
C68 C69 C70 122.2(4) yes
C69 C70 C71 116.8(4) yes
C69 C70 H701 122.0 no
C71 C70 H701 121.2 no
Cl13 C71 C70 118.3(3) yes
Cl13 C71 C72 119.2(3) yes
C70 C71 C72 122.5(4) yes
C67 C72 C71 120.9(4) yes
C67 C72 H721 119.7 no
C71 C72 H721 119.5 no
B2 C73 C74 124.6(3) yes
B2 C73 C78 118.8(3) yes
C74 C73 C78 116.5(3) yes
C73 C74 C75 120.3(4) yes
C73 C74 H741 120.3 no
C75 C74 H741 119.4 no
Cl12 C75 C74 119.5(3) yes
Cl12 C75 C76 117.7(3) yes
C74 C75 C76 122.9(4) yes
C75 C76 C77 116.8(4) yes
C75 C76 H761 121.5 no
C77 C76 H761 121.7 no
Cl11 C77 C76 117.7(3) yes
Cl11 C77 C78 120.6(3) yes
C76 C77 C78 121.8(4) yes
C73 C78 C77 121.7(4) yes
C73 C78 H781 119.7 no
C77 C78 H781 118.6 no
B2 C79 C80 118.8(3) yes
B2 C79 C84 124.7(3) yes
C80 C79 C84 116.4(4) yes
C79 C80 C81 121.2(4) yes
C79 C80 H801 119.4 no
C81 C80 H801 119.4 no
Cl16 C81 C80 119.7(3) yes
Cl16 C81 C82 118.0(3) yes
C80 C81 C82 122.4(4) yes
C81 C82 C83 116.3(4) yes
C81 C82 H821 121.9 no
C83 C82 H821 121.8 no
Cl15 C83 C82 118.1(4) yes
Cl15 C83 C84 119.1(4) yes
C82 C83 C84 122.7(4) yes
C79 C84 C83 120.9(4) yes
C79 C84 H841 120.5 no
C83 C84 H841 118.5 no
Cl202 C201 Cl203 114.54(7) yes
Cl202 C201 H2011 107.3 no
Cl203 C201 H2011 107.6 no
Cl202 C201 H2012 108.9 no
Cl203 C201 H2012 108.8 no
H2011 C201 H2012 109.6 no
Cl205 C204 Cl206 114.50(7) yes
Cl205 C204 H2041 101.7 no
Cl206 C204 H2041 107.3 no
Cl205 C204 H2042 109.0 no
Cl206 C204 H2042 112.2 no
H2041 C204 H2042 111.8 no
Cl208 C207 Cl209 114.56(7) yes
Cl208 C207 H2071 108.6 no
Cl209 C207 H2071 106.5 no
Cl208 C207 H2072 108.4 no
Cl209 C207 H2072 108.3 no
H2071 C207 H2072 110.5 no
Cl211 C210 Cl212 114.52(7) yes
Cl211 C210 H2101 108.2 no
Cl212 C210 H2101 107.9 no
Cl211 C210 H2102 107.8 no
Cl212 C210 H2102 108.7 no
H2101 C210 H2102 109.6 no
Cl214 C213 Cl215 114.54(7) yes
Cl214 C213 H2131 107.9 no
Cl215 C213 H2131 108.7 no
Cl214 C213 H2132 107.7 no
Cl215 C213 H2132 108.7 no
H2131 C213 H2132 109.2 no

loop_
_geom_bond_atom_site_label_1
_geom_bond_atom_site_label_2
_geom_bond_distance
_geom_bond_publ_flag
Cl1 Rh1 2.4464(8) yes
Cl1 Rh2 2.4796(9) yes
C1 C3 1.531(6) yes
C1 H11 0.968 no
C1 H12 0.959 no
C1 H13 0.963 no
P1 Rh1 2.2518(9) yes
P1 C4 1.837(4) yes
P1 C8 1.829(4) yes
P1 C9 1.840(4) yes
Rh1 Cl2 2.4924(9) yes
Rh1 P2 2.2399(9) yes
Rh1 C37 2.030(3) yes
B1 C41 1.651(5) yes
B1 C43 1.644(5) yes
B1 C49 1.647(5) yes
B1 C55 1.654(5) yes
Cl2 Rh2 2.4878(9) yes
C2 C3 1.521(6) yes
C2 H21 0.957 no
C2 H22 0.961 no
C2 H23 0.961 no
P2 C10 1.845(4) yes
P2 C14 1.820(4) yes
P2 C15 1.830(4) yes
Rh2 P3 2.2239(11) yes
Rh2 P4 2.2279(11) yes
Rh2 C61 2.020(3) yes
B2 C65 1.644(5) yes
B2 C67 1.647(5) yes
B2 C73 1.646(5) yes
B2 C79 1.645(5) yes
Cl3 C39 1.753(4) yes
C3 C4 1.534(5) yes
C3 H31 0.979 no
P3 C22 1.802(5) yes
P3 C26 1.847(5) yes
P3 C27 1.879(5) yes
Cl4 C59 1.747(4) yes
C4 H41 0.975 no
C4 H42 0.973 no
P4 C28 1.806(5) yes
P4 C32 1.838(4) yes
P4 C36 1.837(5) yes
Cl5 C57 1.750(4) yes
C5 C7 1.510(7) yes
C5 H51 0.974 no
C5 H52 0.969 no
C5 H53 0.958 no
Cl6 C47 1.753(5) yes
C6 C7 1.524(7) yes
C6 H61 0.951 no
C6 H62 0.959 no
C6 H63 0.950 no
Cl7 C45 1.751(4) yes
C7 C8 1.547(5) yes
C7 H71 0.984 no
Cl8 C51 1.752(4) yes
C8 H81 0.972 no
C8 H82 0.962 no
Cl9 C53 1.744(4) yes
C9 C10 1.531(6) yes
C9 H91 0.974 no
C9 H92 0.966 no
Cl10 C63 1.744(4) yes
C10 H101 0.953 no
C10 H102 0.959 no
Cl11 C77 1.741(4) yes
C11 C13 1.525(6) yes
C11 H111 0.967 no
C11 H112 0.959 no
C11 H113 0.952 no
Cl12 C75 1.748(4) yes
C12 C13 1.528(6) yes
C12 H121 0.958 no
C12 H122 0.956 no
C12 H123 0.966 no
Cl13 C71 1.755(4) yes
C13 C14 1.531(6) yes
C13 H131 0.969 no
Cl14 C69 1.745(4) yes
C14 H141 0.965 no
C14 H142 0.966 no
Cl15 C83 1.747(5) yes
C15 C16 1.541(6) yes
C15 H151 0.965 no
C15 H152 0.973 no
Cl16 C81 1.748(4) yes
C16 C17 1.504(8) yes
C16 C18 1.528(8) yes
C16 H161 0.988 no
C17 H171 0.962 no
C17 H172 0.965 no
C17 H173 0.979 no
C18 H181 0.964 no
C18 H182 0.960 no
C18 H183 0.961 no
C19 C20 1.553(9) yes
C19 H191 0.989 no
C19 H192 0.992 no
C19 H193 0.987 no
C20 C21 1.554(9) yes
C20 C22 1.478(9) yes
C20 H201 0.983 no
C21 H211 0.970 no
C21 H212 0.968 no
C21 H213 0.967 no
C22 H221 0.994 no
C22 H222 0.991 no
C23 C25 1.527(8) yes
C23 H231 0.979 no
C23 H232 0.973 no
C23 H233 0.971 no
C24 C25 1.499(8) yes
C24 H241 0.969 no
C24 H242 0.968 no
C24 H243 0.972 no
C25 C26 1.555(6) yes
C25 H251 0.984 no
C26 H261 0.980 no
C26 H262 0.981 no
C27 C28 1.500(7) yes
C27 H271 0.961 no
C27 H272 0.964 no
C28 H281 0.977 no
C28 H282 0.982 no
C29 C31 1.522(7) yes
C29 H291 0.980 no
C29 H292 0.974 no
C29 H293 0.966 no
C30 C31 1.516(7) yes
C30 H301 0.957 no
C30 H302 0.964 no
C30 H303 0.961 no
C31 C32 1.535(6) yes
C31 H311 0.982 no
C32 H321 0.963 no
C32 H322 0.975 no
C33 C35 1.519(9) yes
C33 H331 0.971 no
C33 H332 0.969 no
C33 H333 0.962 no
C34 C35 1.502(9) yes
C34 H341 0.963 no
C34 H342 0.966 no
C34 H343 0.966 no
C35 C36 1.507(7) yes
C35 H351 0.982 no
C36 H361 0.995 no
C36 H362 0.982 no
C37 C38 1.392(5) yes
C37 C42 1.393(5) yes
C38 C39 1.389(5) yes
C38 H381 0.924 no
C39 C40 1.379(5) yes
C40 C41 1.403(5) yes
C40 H401 0.935 no
C41 C42 1.401(5) yes
C42 H421 0.931 no
C43 C44 1.405(5) yes
C43 C48 1.387(5) yes
C44 C45 1.386(5) yes
C44 H441 0.928 no
C45 C46 1.379(6) yes
C46 C47 1.376(7) yes
C46 H461 0.943 no
C47 C48 1.386(6) yes
C48 H481 0.921 no
C49 C50 1.395(5) yes
C49 C54 1.412(5) yes
C50 C51 1.386(5) yes
C50 H501 0.931 no
C51 C52 1.384(6) yes
C52 C53 1.394(6) yes
C52 H521 0.932 no
C53 C54 1.379(5) yes
C54 H541 0.926 no
C55 C56 1.402(5) yes
C55 C60 1.406(5) yes
C56 C57 1.393(5) yes
C56 H561 0.937 no
C57 C58 1.376(6) yes
C58 C59 1.383(6) yes
C58 H581 0.932 no
C59 C60 1.389(5) yes
C60 H601 0.924 no
C61 C62 1.387(5) yes
C61 C66 1.393(5) yes
C62 C63 1.386(5) yes
C62 H621 0.920 no
C63 C64 1.377(5) yes
C64 C65 1.403(5) yes
C64 H641 0.930 no
C65 C66 1.408(5) yes
C66 H661 0.934 no
C67 C68 1.391(5) yes
C67 C72 1.412(5) yes
C68 C69 1.391(5) yes
C68 H681 0.932 no
C69 C70 1.377(6) yes
C70 C71 1.375(6) yes
C70 H701 0.932 no
C71 C72 1.384(5) yes
C72 H721 0.926 no
C73 C74 1.399(5) yes
C73 C78 1.404(5) yes
C74 C75 1.396(6) yes
C74 H741 0.938 no
C75 C76 1.378(6) yes
C76 C77 1.380(6) yes
C76 H761 0.919 no
C77 C78 1.384(5) yes
C78 H781 0.926 no
C79 C80 1.404(5) yes
C79 C84 1.402(5) yes
C80 C81 1.385(5) yes
C80 H801 0.931 no
C81 C82 1.381(6) yes
C82 C83 1.385(7) yes
C82 H821 0.926 no
C83 C84 1.383(7) yes
C84 H841 0.931 no
C201 Cl202 1.738(4) yes
C201 Cl203 1.732(4) yes
C201 H2011 0.973 no
C201 H2012 0.995 no
C204 Cl205 1.690(5) yes
C204 Cl206 1.723(5) yes
C204 H2041 0.958 no
C204 H2042 0.960 no
C207 Cl208 1.736(5) yes
C207 Cl209 1.735(5) yes
C207 H2071 0.978 no
C207 H2072 0.975 no
C210 Cl211 1.716(7) yes
C210 Cl212 1.718(7) yes
C210 H2101 0.971 no
C210 H2102 0.968 no
C213 Cl214 1.727(6) yes
C213 Cl215 1.731(5) yes
C213 H2131 0.960 no
C213 H2132 0.959 no

loop_
_geom_hbond_atom_site_label_D
_geom_hbond_atom_site_label_H
_geom_hbond_atom_site_label_A
_geom_hbond_angle_DHA
_geom_hbond_distance_DH
_geom_hbond_distance_HA
_geom_hbond_distance_DA
_geom_hbond_publ_flag
C42 H421 C9 143.87 0.931 2.594 3.390(7) yes
C68 H681 C64 123.14 0.932 2.584 3.191(7) yes

loop_
_platon_squeeze_void_nr
_platon_squeeze_void_average_x
_platon_squeeze_void_average_y
_platon_squeeze_void_average_z
_platon_squeeze_void_volume
_platon_squeeze_void_count_electrons
_platon_squeeze_void_content
1 0.187 0.647 0.162 13 0 ' '
2 0.500 0.000 1.000 117 36 ' '
3 0.813 0.353 0.838 13 0 ' '
